data_4311776
loop_
_publ_author_name
'Shih-Hsien Hsu'
'Jr-Chiuan Chang'
'Chun-Liang Lai'
'Ching-Han Hu'
'Hon Man Lee'
'Gene-Hsiang Lee'
'Shie-Ming Peng'
'Jui-Hsien Huang'

_publ_section_title
;
 Terminal Titanium-Ligand Multiple Bonds. Cleavages of CO and CS Double
 Bonds with Ti Imido Complexes
;
_journal_name_full 'Inorganic Chemistry'
_journal_page_first 6786
_journal_page_last 6792
_journal_paper_doi 10.1021/ic049474f
_journal_volume 43
_journal_year 2004
_chemical_formula_sum 'C38 H54.5 N3.5 O4 Ti'
_chemical_formula_weight 672.25
_chemical_name_systematic
; 
 ? 
;
_space_group_IT_number 2
_symmetry_cell_setting triclinic
_symmetry_space_group_name_Hall '-P 1'
_symmetry_space_group_name_H-M 'P -1'
_atom_sites_solution_hydrogens geom
_atom_sites_solution_primary direct
_atom_sites_solution_secondary difmap
_audit_creation_method SHELXL-97
_cell_angle_alpha 88.9675(7)
_cell_angle_beta 80.9697(7)
_cell_angle_gamma 86.5625(7)
_cell_formula_units_Z 4
_cell_length_a 13.2331(2)
_cell_length_b 14.9156(2)
_cell_length_c 18.9913(3)
_cell_measurement_reflns_used all
_cell_measurement_temperature 150(1)
_cell_measurement_theta_max 27.50
_cell_measurement_theta_min 1.09
_cell_volume 3695.23(10)
_computing_cell_refinement DENZO-SMN
_computing_data_collection 'NONIUS COLLECT'
_computing_data_reduction DENZO-SMN
_computing_molecular_graphics SHELXTL
_computing_publication_material SHELXTL
_computing_structure_refinement 'SHELXL-97 (Sheldrick, 1997)'
_computing_structure_solution 'SHELXS-97 (Sheldrick, 1990)'
_diffrn_ambient_temperature 150(1)
_diffrn_measured_fraction_theta_full 0.999
_diffrn_measured_fraction_theta_max 0.999
_diffrn_measurement_device_type 'NONIUS KappaCCD'
_diffrn_measurement_method '\w scans'
_diffrn_radiation_monochromator graphite
_diffrn_radiation_source 'fine-focus sealed tube'
_diffrn_radiation_type MoK\a
_diffrn_radiation_wavelength 0.71073
_diffrn_reflns_av_R_equivalents 0.0526
_diffrn_reflns_av_sigmaI/netI 0.0585
_diffrn_reflns_limit_h_max 17
_diffrn_reflns_limit_h_min -17
_diffrn_reflns_limit_k_max 19
_diffrn_reflns_limit_k_min -19
_diffrn_reflns_limit_l_max 24
_diffrn_reflns_limit_l_min -24
_diffrn_reflns_number 63390
_diffrn_reflns_theta_full 27.50
_diffrn_reflns_theta_max 27.50
_diffrn_reflns_theta_min 1.09
_exptl_absorpt_coefficient_mu 0.274
_exptl_absorpt_correction_T_max 0.952
_exptl_absorpt_correction_T_min 0.850
_exptl_absorpt_correction_type multi-scan
_exptl_crystal_colour orange
_exptl_crystal_density_diffrn 1.208
_exptl_crystal_density_method 'not measured'
_exptl_crystal_description block
_exptl_crystal_F_000 1444
_exptl_crystal_size_max 0.30
_exptl_crystal_size_mid 0.20
_exptl_crystal_size_min 0.20
_refine_diff_density_max 0.853
_refine_diff_density_min -0.680
_refine_diff_density_rms 0.198
_refine_ls_extinction_coef 0.0174(10)
_refine_ls_extinction_expression Fc^*^=kFc[1+0.001xFc^2^\l^3^/sin(2\q)]^-1/4^
_refine_ls_extinction_method SHELXL
_refine_ls_goodness_of_fit_ref 1.048
_refine_ls_hydrogen_treatment mixed
_refine_ls_matrix_type full
_refine_ls_number_parameters 866
_refine_ls_number_reflns 16961
_refine_ls_number_restraints 0
_refine_ls_restrained_S_all 1.048
_refine_ls_R_factor_all 0.0948
_refine_ls_R_factor_gt 0.0534
_refine_ls_shift/su_max 0.003
_refine_ls_shift/su_mean 0.000
_refine_ls_structure_factor_coef Fsqd
_refine_ls_weighting_details 'calc w=1/[\s^2^(Fo^2^)+(0.1018P)^2^+0.0000P] where P=(Fo^2^+2Fc^2^)/3'
_refine_ls_weighting_scheme calc
_refine_ls_wR_factor_gt 0.1364
_refine_ls_wR_factor_ref 0.1692
_reflns_number_gt 11218
_reflns_number_total 16961
_reflns_threshold_expression >2sigma(I)
_cod_data_source_file ic049474fsi20040424_121157.cif
_cod_data_source_block ic10290
_cod_depositor_comments
;
The following automatic conversions were performed:
'_symmetry_cell_setting' value 'Triclinic' changed to 'triclinic'
according to '/home/saulius/struct/CIF-dictionaries/cif_core.dic'
dictionary named 'cif_core.dic' version 2.4.1 from 2010-06-29.

Automatic conversion script
Id: cif_fix_enum 1527 2010-12-29 10:47:43Z saulius 
;
_cod_original_cell_volume 3695.23(9)
_cod_original_formula_sum 'C38 H54.50 N3.50 O4 Ti'
_cod_database_code 4311776

loop_
_symmetry_equiv_pos_as_xyz
'x, y, z'
'-x, -y, -z'

loop_
_atom_site_label
_atom_site_type_symbol
_atom_site_fract_x
_atom_site_fract_y
_atom_site_fract_z
_atom_site_U_iso_or_equiv
_atom_site_adp_type
_atom_site_occupancy
_atom_site_symmetry_multiplicity
_atom_site_calc_flag
_atom_site_refinement_flags
_atom_site_disorder_assembly
_atom_site_disorder_group
Ti1 Ti 0.24404(3) 0.73968(3) 0.026167(19) 0.02649(12) Uani 1 1 d . . .
O1 O 0.12584(11) 0.76356(11) 0.09748(8) 0.0358(4) Uani 1 1 d . . .
O2 O 0.21386(11) 0.61321(11) 0.04635(8) 0.0350(4) Uani 1 1 d . . .
O3 O 0.27185(11) 0.85553(11) 0.02439(8) 0.0349(4) Uani 1 1 d . . .
O4 O 0.49464(15) 0.63895(15) -0.13118(10) 0.0627(6) Uani 1 1 d . . .
N1 N 0.12912(13) 0.74303(13) -0.04750(9) 0.0291(4) Uani 1 1 d . . .
N2 N 0.36137(12) 0.70870(12) 0.09123(8) 0.0246(4) Uani 1 1 d . . .
N3 N 0.34449(14) 0.70167(14) -0.06022(10) 0.0351(5) Uani 1 1 d . . .
C1 C -0.0285(2) 0.7470(2) 0.17788(13) 0.0553(8) Uani 1 1 d . . .
H1A H 0.0038 0.7001 0.2051 0.083 Uiso 1 1 calc R . .
H1B H -0.0997 0.7334 0.1766 0.083 Uiso 1 1 calc R . .
H1C H -0.0270 0.8052 0.2007 0.083 Uiso 1 1 calc R . .
C2 C 0.02865(17) 0.75034(17) 0.10357(12) 0.0373(6) Uani 1 1 d . . .
C3 C -0.01922(17) 0.74300(18) 0.04542(12) 0.0407(6) Uani 1 1 d . . .
H3A H -0.0910 0.7361 0.0541 0.049 Uiso 1 1 calc R . .
C4 C 0.02897(16) 0.74474(16) -0.02705(12) 0.0328(5) Uani 1 1 d . . .
C5 C -0.04504(17) 0.74948(19) -0.08054(13) 0.0440(6) Uani 1 1 d . . .
H5A H -0.0342 0.8034 -0.1104 0.066 Uiso 1 1 calc R . .
H5B H -0.1156 0.7521 -0.0551 0.066 Uiso 1 1 calc R . .
H5C H -0.0332 0.6960 -0.1107 0.066 Uiso 1 1 calc R . .
C6 C 0.16144(16) 0.74002(19) -0.12467(11) 0.0376(6) Uani 1 1 d . . .
C7 C 0.17093(17) 0.6567(2) -0.15901(12) 0.0448(7) Uani 1 1 d . . .
C8 C 0.1954(2) 0.6568(3) -0.23381(14) 0.0613(9) Uani 1 1 d . . .
H8A H 0.2014 0.6015 -0.2586 0.074 Uiso 1 1 calc R . .
C9 C 0.2107(2) 0.7353(3) -0.27159(15) 0.0696(11) Uani 1 1 d . . .
H9A H 0.2261 0.7339 -0.3221 0.084 Uiso 1 1 calc R . .
C10 C 0.2041(2) 0.8157(3) -0.23716(15) 0.0647(10) Uani 1 1 d . . .
H10A H 0.2162 0.8693 -0.2642 0.078 Uiso 1 1 calc R . .
C11 C 0.17973(18) 0.8204(2) -0.16238(13) 0.0487(7) Uani 1 1 d . . .
C12 C 0.1538(2) 0.5682(2) -0.12017(15) 0.0516(7) Uani 1 1 d . . .
H12A H 0.1379 0.5804 -0.0679 0.062 Uiso 1 1 calc R . .
C13 C 0.2489(3) 0.5036(3) -0.1336(2) 0.0796(11) Uani 1 1 d . . .
H13A H 0.3067 0.5310 -0.1175 0.119 Uiso 1 1 calc R . .
H13B H 0.2657 0.4909 -0.1847 0.119 Uiso 1 1 calc R . .
H13C H 0.2352 0.4475 -0.1071 0.119 Uiso 1 1 calc R . .
C14 C 0.0643(3) 0.5207(3) -0.1420(3) 0.1126(17) Uani 1 1 d . . .
H14A H 0.0043 0.5631 -0.1396 0.169 Uiso 1 1 calc R . .
H14B H 0.0477 0.4701 -0.1095 0.169 Uiso 1 1 calc R . .
H14C H 0.0835 0.4986 -0.1908 0.169 Uiso 1 1 calc R . .
C15 C 0.1722(2) 0.9103(2) -0.12668(15) 0.0577(8) Uani 1 1 d . . .
H15A H 0.1547 0.9004 -0.0741 0.069 Uiso 1 1 calc R . .
C16 C 0.2742(3) 0.9554(3) -0.1413(2) 0.0909(14) Uani 1 1 d . . .
H16A H 0.3279 0.9160 -0.1249 0.136 Uiso 1 1 calc R . .
H16B H 0.2679 1.0125 -0.1157 0.136 Uiso 1 1 calc R . .
H16C H 0.2921 0.9668 -0.1926 0.136 Uiso 1 1 calc R . .
C17 C 0.0892(3) 0.9744(3) -0.1502(2) 0.0854(12) Uani 1 1 d . . .
H17A H 0.0243 0.9447 -0.1444 0.128 Uiso 1 1 calc R . .
H17B H 0.1092 0.9911 -0.2004 0.128 Uiso 1 1 calc R . .
H17C H 0.0809 1.0285 -0.1208 0.128 Uiso 1 1 calc R . .
C18 C 0.2257(2) 0.45352(18) 0.05361(15) 0.0536(7) Uani 1 1 d . . .
H18A H 0.1841 0.4552 0.0151 0.080 Uiso 1 1 calc R . .
H18B H 0.1823 0.4410 0.0990 0.080 Uiso 1 1 calc R . .
H18C H 0.2807 0.4063 0.0441 0.080 Uiso 1 1 calc R . .
C19 C 0.27159(18) 0.54284(16) 0.05747(12) 0.0361(5) Uani 1 1 d . . .
C20 C 0.36666(18) 0.54785(16) 0.07697(12) 0.0357(5) Uani 1 1 d . . .
H20A H 0.4095 0.4943 0.0757 0.043 Uiso 1 1 calc R . .
C21 C 0.40502(16) 0.62801(16) 0.09890(11) 0.0306(5) Uani 1 1 d . . .
C22 C 0.49920(18) 0.61514(17) 0.13495(13) 0.0419(6) Uani 1 1 d . . .
H22A H 0.4898 0.6517 0.1781 0.063 Uiso 1 1 calc R . .
H22B H 0.5593 0.6337 0.1022 0.063 Uiso 1 1 calc R . .
H22C H 0.5094 0.5517 0.1479 0.063 Uiso 1 1 calc R . .
C23 C 0.40271(15) 0.78314(14) 0.12333(10) 0.0264(5) Uani 1 1 d . . .
C24 C 0.35519(16) 0.81340(15) 0.19092(11) 0.0293(5) Uani 1 1 d . . .
C25 C 0.39268(17) 0.88807(16) 0.21917(12) 0.0341(5) Uani 1 1 d . . .
H25A H 0.3619 0.9089 0.2650 0.041 Uiso 1 1 calc R . .
C26 C 0.47345(17) 0.93232(16) 0.18211(12) 0.0349(5) Uani 1 1 d . . .
H26A H 0.4965 0.9842 0.2016 0.042 Uiso 1 1 calc R . .
C27 C 0.52039(16) 0.90076(16) 0.11673(12) 0.0321(5) Uani 1 1 d . . .
H27A H 0.5766 0.9310 0.0918 0.038 Uiso 1 1 calc R . .
C28 C 0.48764(15) 0.82574(15) 0.08619(11) 0.0283(5) Uani 1 1 d . . .
C29 C 0.26725(17) 0.76607(17) 0.23467(11) 0.0352(5) Uani 1 1 d . . .
H29A H 0.2443 0.7201 0.2039 0.042 Uiso 1 1 calc R . .
C30 C 0.17562(19) 0.8313(2) 0.26030(14) 0.0508(7) Uani 1 1 d . . .
H30A H 0.1531 0.8625 0.2192 0.076 Uiso 1 1 calc R . .
H30B H 0.1958 0.8752 0.2924 0.076 Uiso 1 1 calc R . .
H30C H 0.1193 0.7977 0.2857 0.076 Uiso 1 1 calc R . .
C31 C 0.3043(2) 0.7174(2) 0.29869(14) 0.0606(8) Uani 1 1 d . . .
H31A H 0.3621 0.6750 0.2817 0.091 Uiso 1 1 calc R . .
H31B H 0.2483 0.6847 0.3253 0.091 Uiso 1 1 calc R . .
H31C H 0.3263 0.7615 0.3299 0.091 Uiso 1 1 calc R . .
C32 C 0.54500(16) 0.79354(16) 0.01421(11) 0.0316(5) Uani 1 1 d . . .
H32A H 0.5190 0.7344 0.0038 0.038 Uiso 1 1 calc R . .
C33 C 0.52601(18) 0.85951(18) -0.04572(12) 0.0410(6) Uani 1 1 d . . .
H33A H 0.4524 0.8659 -0.0479 0.062 Uiso 1 1 calc R . .
H33B H 0.5628 0.8367 -0.0913 0.062 Uiso 1 1 calc R . .
H33C H 0.5507 0.9181 -0.0363 0.062 Uiso 1 1 calc R . .
C34 C 0.66092(17) 0.78017(18) 0.01510(13) 0.0401(6) Uani 1 1 d . . .
H34A H 0.6732 0.7395 0.0544 0.060 Uiso 1 1 calc R . .
H34B H 0.6888 0.8383 0.0217 0.060 Uiso 1 1 calc R . .
H34C H 0.6946 0.7542 -0.0302 0.060 Uiso 1 1 calc R . .
C35 C 0.2742(2) 0.94367(17) 0.04846(15) 0.0496(7) Uani 1 1 d . . .
H35A H 0.3145 0.9788 0.0104 0.060 Uiso 1 1 calc R . .
H35B H 0.3106 0.9420 0.0902 0.060 Uiso 1 1 calc R . .
C36 C 0.1760(3) 0.9895(2) 0.06809(19) 0.0761(10) Uani 1 1 d . . .
H36A H 0.1850 1.0500 0.0846 0.114 Uiso 1 1 calc R . .
H36B H 0.1357 0.9561 0.1064 0.114 Uiso 1 1 calc R . .
H36C H 0.1402 0.9940 0.0267 0.114 Uiso 1 1 calc R . .
C37 C 0.41902(19) 0.66982(18) -0.09570(12) 0.0383(6) Uani 1 1 d . . .
Ti2 Ti 0.25989(3) 0.26691(2) 0.473581(18) 0.02247(11) Uani 1 1 d . . .
O5 O 0.36111(11) 0.30768(11) 0.39231(7) 0.0307(3) Uani 1 1 d . . .
O6 O 0.22887(11) 0.39439(10) 0.48581(8) 0.0324(4) Uani 1 1 d . . .
O7 O 0.18026(10) 0.24648(10) 0.55612(7) 0.0283(3) Uani 1 1 d . . .
O8 O 0.27373(15) -0.01467(13) 0.42000(12) 0.0595(5) Uani 1 1 d . . .
N4 N 0.39360(12) 0.25027(12) 0.52407(8) 0.0242(4) Uani 1 1 d . . .
N5 N 0.14121(12) 0.27958(12) 0.40187(8) 0.0231(4) Uani 1 1 d . . .
N6 N 0.28137(13) 0.14058(13) 0.44059(9) 0.0291(4) Uani 1 1 d . . .
C38 C 0.50070(18) 0.3123(2) 0.29730(12) 0.0452(6) Uani 1 1 d . . .
H38A H 0.4537 0.2973 0.2648 0.068 Uiso 1 1 calc R . .
H38B H 0.5672 0.2799 0.2832 0.068 Uiso 1 1 calc R . .
H38C H 0.5096 0.3771 0.2952 0.068 Uiso 1 1 calc R . .
C39 C 0.45710(16) 0.28570(16) 0.37197(11) 0.0318(5) Uani 1 1 d . . .
C40 C 0.51828(16) 0.24498(16) 0.41687(11) 0.0332(5) Uani 1 1 d . . .
H40A H 0.5851 0.2228 0.3965 0.040 Uiso 1 1 calc R . .
C41 C 0.48915(15) 0.23376(15) 0.49073(11) 0.0289(5) Uani 1 1 d . . .
C42 C 0.57435(16) 0.20271(18) 0.53129(13) 0.0410(6) Uani 1 1 d . . .
H42A H 0.5526 0.2141 0.5822 0.062 Uiso 1 1 calc R . .
H42B H 0.6355 0.2356 0.5141 0.062 Uiso 1 1 calc R . .
H42C H 0.5903 0.1382 0.5239 0.062 Uiso 1 1 calc R . .
C43 C 0.37861(15) 0.24862(15) 0.60158(10) 0.0258(5) Uani 1 1 d . . .
C44 C 0.37906(16) 0.33051(16) 0.63693(11) 0.0306(5) Uani 1 1 d . . .
C45 C 0.36230(18) 0.32870(18) 0.71161(12) 0.0400(6) Uani 1 1 d . . .
H45A H 0.3625 0.3830 0.7369 0.048 Uiso 1 1 calc R . .
C46 C 0.34553(19) 0.24924(19) 0.74924(12) 0.0427(6) Uani 1 1 d . . .
H46A H 0.3337 0.2494 0.7999 0.051 Uiso 1 1 calc R . .
C47 C 0.34595(17) 0.17000(17) 0.71327(12) 0.0370(6) Uani 1 1 d . . .
H47A H 0.3344 0.1159 0.7397 0.044 Uiso 1 1 calc R . .
C48 C 0.36297(15) 0.16708(16) 0.63890(11) 0.0303(5) Uani 1 1 d . . .
C49 C 0.40115(18) 0.41769(16) 0.59717(12) 0.0365(5) Uani 1 1 d . . .
H49A H 0.3872 0.4104 0.5474 0.044 Uiso 1 1 calc R . .
C50 C 0.3335(2) 0.49761(19) 0.62979(15) 0.0523(7) Uani 1 1 d . . .
H50A H 0.2613 0.4834 0.6349 0.078 Uiso 1 1 calc R . .
H50B H 0.3449 0.5503 0.5986 0.078 Uiso 1 1 calc R . .
H50C H 0.3509 0.5104 0.6768 0.078 Uiso 1 1 calc R . .
C51 C 0.5145(2) 0.4389(2) 0.59269(16) 0.0567(7) Uani 1 1 d . . .
H51A H 0.5581 0.3907 0.5671 0.085 Uiso 1 1 calc R . .
H51B H 0.5311 0.4435 0.6409 0.085 Uiso 1 1 calc R . .
H51C H 0.5262 0.4959 0.5672 0.085 Uiso 1 1 calc R . .
C52 C 0.36658(17) 0.07759(15) 0.60184(12) 0.0334(5) Uani 1 1 d . . .
H52A H 0.3872 0.0879 0.5495 0.040 Uiso 1 1 calc R . .
C53 C 0.26160(19) 0.03734(18) 0.61331(14) 0.0430(6) Uani 1 1 d . . .
H53A H 0.2122 0.0781 0.5935 0.064 Uiso 1 1 calc R . .
H53B H 0.2386 0.0289 0.6645 0.064 Uiso 1 1 calc R . .
H53C H 0.2667 -0.0208 0.5893 0.064 Uiso 1 1 calc R . .
C54 C 0.4461(2) 0.00973(18) 0.62719(14) 0.0471(6) Uani 1 1 d . . .
H54A H 0.5117 0.0377 0.6246 0.071 Uiso 1 1 calc R . .
H54B H 0.4550 -0.0432 0.5966 0.071 Uiso 1 1 calc R . .
H54C H 0.4221 -0.0084 0.6765 0.071 Uiso 1 1 calc R . .
C55 C 0.18749(18) 0.55084(16) 0.48174(13) 0.0400(6) Uani 1 1 d . . .
H55A H 0.1685 0.5537 0.5337 0.060 Uiso 1 1 calc R . .
H55B H 0.1424 0.5930 0.4593 0.060 Uiso 1 1 calc R . .
H55C H 0.2587 0.5668 0.4683 0.060 Uiso 1 1 calc R . .
C56 C 0.17659(16) 0.45778(15) 0.45738(11) 0.0281(5) Uani 1 1 d . . .
C57 C 0.11349(16) 0.44090(15) 0.40948(12) 0.0320(5) Uani 1 1 d . . .
H57A H 0.0784 0.4914 0.3912 0.038 Uiso 1 1 calc R . .
C58 C 0.09515(15) 0.35553(15) 0.38426(11) 0.0271(5) Uani 1 1 d . . .
C59 C 0.01404(17) 0.35764(16) 0.33562(12) 0.0357(5) Uani 1 1 d . . .
H59A H 0.0316 0.3105 0.2997 0.053 Uiso 1 1 calc R . .
H59B H 0.0111 0.4164 0.3118 0.053 Uiso 1 1 calc R . .
H59C H -0.0529 0.3474 0.3640 0.053 Uiso 1 1 calc R . .
C60 C 0.10687(15) 0.19898(14) 0.37269(10) 0.0243(4) Uani 1 1 d . . .
C61 C 0.15948(16) 0.16354(15) 0.30831(10) 0.0282(5) Uani 1 1 d . . .
C62 C 0.12203(17) 0.08865(16) 0.28097(11) 0.0340(5) Uani 1 1 d . . .
H62A H 0.1562 0.0641 0.2372 0.041 Uiso 1 1 calc R . .
C63 C 0.03641(18) 0.04907(16) 0.31592(12) 0.0357(5) Uani 1 1 d . . .
H63A H 0.0121 -0.0021 0.2962 0.043 Uiso 1 1 calc R . .
C64 C -0.01359(16) 0.08371(16) 0.37925(12) 0.0323(5) Uani 1 1 d . . .
H64A H -0.0723 0.0559 0.4031 0.039 Uiso 1 1 calc R . .
C65 C 0.02016(15) 0.15900(15) 0.40937(11) 0.0268(5) Uani 1 1 d . . .
C66 C 0.25459(16) 0.20486(16) 0.26807(11) 0.0299(5) Uani 1 1 d . . .
H66A H 0.2758 0.2515 0.2991 0.036 Uiso 1 1 calc R . .
C67 C 0.34395(18) 0.13486(18) 0.25092(12) 0.0415(6) Uani 1 1 d . . .
H67A H 0.3574 0.1046 0.2950 0.062 Uiso 1 1 calc R . .
H67B H 0.4052 0.1646 0.2288 0.062 Uiso 1 1 calc R . .
H67C H 0.3265 0.0906 0.2180 0.062 Uiso 1 1 calc R . .
C68 C 0.23245(19) 0.25072(18) 0.19870(12) 0.0419(6) Uani 1 1 d . . .
H68A H 0.1774 0.2977 0.2097 0.063 Uiso 1 1 calc R . .
H68B H 0.2113 0.2061 0.1675 0.063 Uiso 1 1 calc R . .
H68C H 0.2945 0.2777 0.1746 0.063 Uiso 1 1 calc R . .
C69 C -0.03580(16) 0.19295(15) 0.48079(11) 0.0304(5) Uani 1 1 d . . .
H69A H -0.0055 0.2499 0.4919 0.036 Uiso 1 1 calc R . .
C70 C -0.02060(19) 0.12430(17) 0.53940(12) 0.0400(6) Uani 1 1 d . . .
H70A H 0.0529 0.1115 0.5396 0.060 Uiso 1 1 calc R . .
H70B H -0.0523 0.0687 0.5305 0.060 Uiso 1 1 calc R . .
H70C H -0.0526 0.1486 0.5857 0.060 Uiso 1 1 calc R . .
C71 C -0.15065(17) 0.21259(18) 0.48051(14) 0.0407(6) Uani 1 1 d . . .
H71A H -0.1606 0.2558 0.4424 0.061 Uiso 1 1 calc R . .
H71B H -0.1825 0.2378 0.5265 0.061 Uiso 1 1 calc R . .
H71C H -0.1824 0.1568 0.4724 0.061 Uiso 1 1 calc R . .
C72 C 0.12649(17) 0.26691(17) 0.62509(11) 0.0363(5) Uani 1 1 d . . .
H72A H 0.1764 0.2777 0.6573 0.044 Uiso 1 1 calc R . .
H72B H 0.0876 0.2147 0.6440 0.044 Uiso 1 1 calc R . .
C73 C 0.0544(2) 0.3473(2) 0.62451(13) 0.0530(7) Uani 1 1 d . . .
H73A H 0.0205 0.3601 0.6733 0.080 Uiso 1 1 calc R . .
H73B H 0.0027 0.3357 0.5946 0.080 Uiso 1 1 calc R . .
H73C H 0.0925 0.3990 0.6053 0.080 Uiso 1 1 calc R . .
C74 C 0.27642(17) 0.06263(17) 0.43061(12) 0.0336(5) Uani 1 1 d . . .
N7 N 0.1348(2) 0.5471(2) 0.23278(13) 0.0668(7) Uani 1 1 d . . .
C75 C 0.2107(2) 0.5134(2) 0.24384(14) 0.0509(7) Uani 1 1 d . . .
C76 C 0.3060(2) 0.4690(2) 0.25876(16) 0.0585(8) Uani 1 1 d . . .
H76A H 0.3415 0.4386 0.2158 0.088 Uiso 1 1 calc R . .
H76B H 0.2911 0.4248 0.2972 0.088 Uiso 1 1 calc R . .
H76C H 0.3498 0.5138 0.2733 0.088 Uiso 1 1 calc R . .

loop_
_atom_site_aniso_label
_atom_site_aniso_U_11
_atom_site_aniso_U_22
_atom_site_aniso_U_33
_atom_site_aniso_U_23
_atom_site_aniso_U_13
_atom_site_aniso_U_12
Ti1 0.0240(2) 0.0329(2) 0.0230(2) -0.00039(16) -0.00524(15) -0.00117(16)
O1 0.0275(8) 0.0510(11) 0.0286(8) -0.0036(7) -0.0041(6) 0.0016(7)
O2 0.0339(8) 0.0351(10) 0.0381(9) 0.0001(7) -0.0108(7) -0.0059(7)
O3 0.0362(8) 0.0348(10) 0.0358(8) 0.0031(7) -0.0124(7) -0.0022(7)
O4 0.0548(12) 0.0806(16) 0.0433(10) 0.0066(10) 0.0112(9) 0.0220(11)
N1 0.0241(9) 0.0366(11) 0.0276(9) 0.0026(8) -0.0069(7) -0.0042(8)
N2 0.0237(8) 0.0282(10) 0.0223(8) -0.0002(7) -0.0042(7) -0.0024(7)
N3 0.0277(10) 0.0503(13) 0.0286(9) -0.0017(9) -0.0073(8) -0.0044(9)
C1 0.0393(14) 0.087(2) 0.0358(14) 0.0019(14) 0.0040(11) -0.0024(14)
C2 0.0304(12) 0.0447(15) 0.0343(12) 0.0017(11) 0.0011(10) 0.0014(10)
C3 0.0251(11) 0.0590(17) 0.0373(13) 0.0020(12) -0.0025(10) -0.0048(11)
C4 0.0264(11) 0.0376(14) 0.0357(12) 0.0038(10) -0.0089(9) -0.0031(10)
C5 0.0272(12) 0.0655(19) 0.0415(13) 0.0042(12) -0.0117(10) -0.0055(12)
C6 0.0228(11) 0.0665(18) 0.0255(11) 0.0040(11) -0.0091(9) -0.0065(11)
C7 0.0253(11) 0.076(2) 0.0334(12) -0.0117(13) -0.0078(10) 0.0034(12)
C8 0.0342(14) 0.114(3) 0.0367(14) -0.0181(17) -0.0089(12) 0.0054(16)
C9 0.0399(16) 0.140(4) 0.0295(14) 0.0038(19) -0.0047(12) -0.0099(19)
C10 0.0403(15) 0.120(3) 0.0373(15) 0.0264(18) -0.0124(12) -0.0237(17)
C11 0.0319(13) 0.081(2) 0.0378(13) 0.0188(14) -0.0165(11) -0.0181(13)
C12 0.0471(15) 0.063(2) 0.0466(15) -0.0204(14) -0.0145(12) 0.0064(14)
C13 0.067(2) 0.086(3) 0.084(2) -0.017(2) -0.0165(18) 0.0266(19)
C14 0.076(3) 0.074(3) 0.201(5) 0.011(3) -0.063(3) -0.012(2)
C15 0.0630(18) 0.068(2) 0.0505(16) 0.0286(15) -0.0297(14) -0.0280(16)
C16 0.087(3) 0.108(3) 0.094(3) 0.048(2) -0.050(2) -0.057(2)
C17 0.089(3) 0.070(3) 0.110(3) 0.014(2) -0.055(2) -0.011(2)
C18 0.0660(18) 0.0385(16) 0.0610(17) -0.0006(13) -0.0205(15) -0.0143(14)
C19 0.0442(13) 0.0334(14) 0.0315(12) -0.0033(10) -0.0065(10) -0.0069(11)
C20 0.0396(13) 0.0284(13) 0.0382(12) -0.0034(10) -0.0054(10) 0.0043(10)
C21 0.0293(11) 0.0339(13) 0.0281(11) 0.0008(9) -0.0040(9) 0.0013(9)
C22 0.0373(13) 0.0400(15) 0.0511(15) 0.0069(12) -0.0174(11) 0.0015(11)
C23 0.0268(10) 0.0280(12) 0.0254(10) 0.0020(9) -0.0082(9) 0.0002(9)
C24 0.0285(11) 0.0351(13) 0.0250(10) 0.0008(9) -0.0075(9) -0.0004(9)
C25 0.0366(12) 0.0373(14) 0.0295(11) -0.0062(10) -0.0095(10) 0.0027(10)
C26 0.0348(12) 0.0336(14) 0.0391(12) -0.0060(10) -0.0132(10) -0.0023(10)
C27 0.0257(11) 0.0347(13) 0.0369(12) 0.0024(10) -0.0076(9) -0.0042(9)
C28 0.0275(11) 0.0310(13) 0.0280(11) 0.0009(9) -0.0103(9) 0.0005(9)
C29 0.0397(13) 0.0421(15) 0.0238(10) -0.0013(10) -0.0026(9) -0.0067(11)
C30 0.0427(14) 0.063(2) 0.0429(14) -0.0090(13) 0.0084(12) -0.0059(13)
C31 0.074(2) 0.068(2) 0.0422(15) 0.0213(14) -0.0138(14) -0.0212(17)
C32 0.0269(11) 0.0396(14) 0.0283(11) -0.0014(10) -0.0032(9) -0.0049(10)
C33 0.0398(13) 0.0515(17) 0.0310(12) 0.0071(11) -0.0027(10) -0.0066(12)
C34 0.0303(12) 0.0494(16) 0.0400(13) -0.0047(11) -0.0030(10) -0.0009(11)
C35 0.0645(18) 0.0323(15) 0.0571(16) -0.0013(12) -0.0269(14) 0.0031(13)
C36 0.080(2) 0.061(2) 0.082(2) -0.0157(18) -0.0058(19) 0.0239(18)
C37 0.0390(13) 0.0511(16) 0.0248(11) 0.0041(11) -0.0070(11) 0.0006(12)
Ti2 0.02020(19) 0.0263(2) 0.02094(19) -0.00089(15) -0.00402(14) 0.00088(15)
O5 0.0274(8) 0.0405(10) 0.0245(7) 0.0028(6) -0.0042(6) -0.0034(7)
O6 0.0368(8) 0.0285(9) 0.0345(8) -0.0033(7) -0.0144(7) 0.0013(7)
O7 0.0228(7) 0.0383(9) 0.0228(7) -0.0001(6) -0.0018(6) 0.0013(6)
O8 0.0648(13) 0.0288(11) 0.0863(15) -0.0073(10) -0.0159(11) -0.0021(9)
N4 0.0222(8) 0.0269(10) 0.0240(8) -0.0010(7) -0.0050(7) -0.0006(7)
N5 0.0208(8) 0.0267(10) 0.0215(8) 0.0004(7) -0.0027(7) -0.0002(7)
N6 0.0291(9) 0.0297(11) 0.0293(9) -0.0009(8) -0.0089(8) 0.0027(8)
C38 0.0369(13) 0.0681(19) 0.0297(12) 0.0036(12) 0.0008(10) -0.0136(12)
C39 0.0293(11) 0.0372(14) 0.0288(11) -0.0035(9) -0.0012(9) -0.0092(10)
C40 0.0240(10) 0.0413(14) 0.0324(12) -0.0032(10) 0.0010(9) 0.0007(10)
C41 0.0251(10) 0.0308(13) 0.0312(11) -0.0011(9) -0.0058(9) 0.0000(9)
C42 0.0223(11) 0.0576(17) 0.0431(13) 0.0047(12) -0.0081(10) 0.0039(11)
C43 0.0210(10) 0.0339(13) 0.0232(10) 0.0004(9) -0.0063(8) 0.0004(9)
C44 0.0298(11) 0.0367(14) 0.0264(11) -0.0023(9) -0.0092(9) 0.0008(10)
C45 0.0459(14) 0.0450(16) 0.0314(12) -0.0074(11) -0.0134(11) 0.0007(11)
C46 0.0493(15) 0.0560(18) 0.0237(11) 0.0001(11) -0.0100(10) 0.0011(12)
C47 0.0371(12) 0.0455(15) 0.0296(11) 0.0081(10) -0.0101(10) -0.0016(11)
C48 0.0234(10) 0.0399(14) 0.0289(11) 0.0037(10) -0.0088(9) -0.0007(9)
C49 0.0435(13) 0.0356(14) 0.0327(12) -0.0045(10) -0.0126(10) -0.0020(11)
C50 0.0676(18) 0.0390(16) 0.0522(16) -0.0058(12) -0.0161(14) 0.0010(13)
C51 0.0517(16) 0.0530(19) 0.0687(19) 0.0101(15) -0.0166(14) -0.0142(14)
C52 0.0372(12) 0.0309(13) 0.0345(12) 0.0033(10) -0.0137(10) -0.0027(10)
C53 0.0432(14) 0.0393(15) 0.0505(15) 0.0087(12) -0.0174(12) -0.0117(11)
C54 0.0472(15) 0.0420(16) 0.0547(16) 0.0028(12) -0.0193(13) 0.0046(12)
C55 0.0418(13) 0.0304(14) 0.0503(14) -0.0044(11) -0.0158(11) 0.0014(11)
C56 0.0270(10) 0.0265(12) 0.0290(11) 0.0010(9) 0.0003(9) 0.0020(9)
C57 0.0323(11) 0.0252(12) 0.0391(12) 0.0038(9) -0.0094(10) 0.0027(9)
C58 0.0230(10) 0.0318(13) 0.0266(10) 0.0026(9) -0.0048(8) 0.0005(9)
C59 0.0349(12) 0.0346(14) 0.0407(13) 0.0021(10) -0.0172(10) 0.0013(10)
C60 0.0232(10) 0.0278(12) 0.0233(10) 0.0012(8) -0.0087(8) 0.0002(8)
C61 0.0287(11) 0.0331(13) 0.0240(10) -0.0014(9) -0.0085(9) 0.0002(9)
C62 0.0381(12) 0.0367(14) 0.0282(11) -0.0075(10) -0.0082(10) -0.0002(10)
C63 0.0400(13) 0.0361(14) 0.0342(12) -0.0068(10) -0.0133(10) -0.0064(10)
C64 0.0271(11) 0.0336(13) 0.0376(12) 0.0023(10) -0.0089(9) -0.0048(9)
C65 0.0241(10) 0.0297(12) 0.0278(10) 0.0003(9) -0.0084(8) -0.0001(9)
C66 0.0303(11) 0.0359(13) 0.0227(10) -0.0030(9) -0.0018(9) -0.0011(9)
C67 0.0377(13) 0.0482(16) 0.0353(12) 0.0006(11) 0.0016(10) 0.0050(11)
C68 0.0439(14) 0.0504(17) 0.0308(12) 0.0064(11) -0.0043(10) -0.0034(12)
C69 0.0252(10) 0.0319(13) 0.0332(11) -0.0006(9) -0.0005(9) -0.0048(9)
C70 0.0414(13) 0.0454(16) 0.0310(12) 0.0033(11) 0.0008(10) -0.0037(11)
C71 0.0290(12) 0.0405(15) 0.0511(14) -0.0054(11) -0.0021(11) -0.0001(10)
C72 0.0314(12) 0.0501(16) 0.0248(11) -0.0017(10) 0.0015(9) 0.0045(11)
C73 0.0566(16) 0.0605(19) 0.0362(13) -0.0047(13) 0.0019(12) 0.0212(14)
C74 0.0297(12) 0.0355(16) 0.0364(12) 0.0010(10) -0.0090(10) 0.0012(10)
N7 0.0607(17) 0.079(2) 0.0585(16) 0.0057(14) -0.0065(13) 0.0011(15)
C75 0.0536(17) 0.0525(18) 0.0449(15) 0.0008(13) -0.0011(13) -0.0077(14)
C76 0.0544(17) 0.058(2) 0.0619(18) 0.0012(15) -0.0069(14) -0.0011(15)

loop_
_atom_type_symbol
_atom_type_description
_atom_type_scat_dispersion_real
_atom_type_scat_dispersion_imag
_atom_type_scat_source
C C 0.0033 0.0016 'International Tables Vol C Tables 4.2.6.8 and 6.1.1.4'
H H 0.0000 0.0000 'International Tables Vol C Tables 4.2.6.8 and 6.1.1.4'
N N 0.0061 0.0033 'International Tables Vol C Tables 4.2.6.8 and 6.1.1.4'
O O 0.0106 0.0060 'International Tables Vol C Tables 4.2.6.8 and 6.1.1.4'
Ti Ti 0.2776 0.4457 'International Tables Vol C Tables 4.2.6.8 and 6.1.1.4'

loop_
_geom_angle_atom_site_label_1
_geom_angle_atom_site_label_2
_geom_angle_atom_site_label_3
_geom_angle
_geom_angle_site_symmetry_1
_geom_angle_site_symmetry_3
_geom_angle_publ_flag
O3 Ti1 O1 90.53(7) . . ?
O3 Ti1 O2 169.87(7) . . ?
O1 Ti1 O2 83.67(7) . . ?
O3 Ti1 N3 97.40(8) . . ?
O1 Ti1 N3 166.83(7) . . ?
O2 Ti1 N3 89.89(8) . . ?
O3 Ti1 N2 90.24(7) . . ?
O1 Ti1 N2 101.42(6) . . ?
O2 Ti1 N2 82.81(6) . . ?
N3 Ti1 N2 89.10(7) . . ?
O3 Ti1 N1 100.15(7) . . ?
O1 Ti1 N1 83.58(6) . . ?
O2 Ti1 N1 87.48(7) . . ?
N3 Ti1 N1 84.68(7) . . ?
N2 Ti1 N1 168.48(7) . . ?
C2 O1 Ti1 135.56(14) . . ?
C19 O2 Ti1 132.18(15) . . ?
C35 O3 Ti1 158.91(17) . . ?
C4 N1 C6 114.59(17) . . ?
C4 N1 Ti1 124.62(14) . . ?
C6 N1 Ti1 120.75(12) . . ?
C21 N2 C23 117.21(17) . . ?
C21 N2 Ti1 124.84(14) . . ?
C23 N2 Ti1 117.66(13) . . ?
C37 N3 Ti1 160.50(17) . . ?
O1 C2 C3 122.0(2) . . ?
O1 C2 C1 116.1(2) . . ?
C3 C2 C1 121.9(2) . . ?
C2 C3 C4 125.8(2) . . ?
N1 C4 C3 124.16(19) . . ?
N1 C4 C5 121.6(2) . . ?
C3 C4 C5 114.19(19) . . ?
C11 C6 C7 121.9(2) . . ?
C11 C6 N1 119.1(2) . . ?
C7 C6 N1 119.0(2) . . ?
C6 C7 C8 117.5(3) . . ?
C6 C7 C12 123.6(2) . . ?
C8 C7 C12 118.9(3) . . ?
C9 C8 C7 121.1(3) . . ?
C10 C9 C8 120.6(3) . . ?
C9 C10 C11 121.1(3) . . ?
C6 C11 C10 117.6(3) . . ?
C6 C11 C15 122.9(2) . . ?
C10 C11 C15 119.4(3) . . ?
C7 C12 C14 112.4(3) . . ?
C7 C12 C13 111.8(3) . . ?
C14 C12 C13 107.7(3) . . ?
C11 C15 C17 112.7(2) . . ?
C11 C15 C16 111.2(3) . . ?
C17 C15 C16 108.4(3) . . ?
O2 C19 C20 122.9(2) . . ?
O2 C19 C18 116.3(2) . . ?
C20 C19 C18 120.7(2) . . ?
C19 C20 C21 124.2(2) . . ?
N2 C21 C20 123.60(19) . . ?
N2 C21 C22 121.0(2) . . ?
C20 C21 C22 115.4(2) . . ?
C24 C23 C28 120.75(19) . . ?
C24 C23 N2 119.11(18) . . ?
C28 C23 N2 120.12(18) . . ?
C25 C24 C23 118.2(2) . . ?
C25 C24 C29 119.33(19) . . ?
C23 C24 C29 122.43(19) . . ?
C26 C25 C24 121.5(2) . . ?
C27 C26 C25 119.5(2) . . ?
C26 C27 C28 121.7(2) . . ?
C27 C28 C23 118.24(19) . . ?
C27 C28 C32 118.67(19) . . ?
C23 C28 C32 123.09(19) . . ?
C24 C29 C30 112.0(2) . . ?
C24 C29 C31 109.9(2) . . ?
C30 C29 C31 110.1(2) . . ?
C28 C32 C33 111.28(19) . . ?
C28 C32 C34 111.54(17) . . ?
C33 C32 C34 109.28(19) . . ?
O3 C35 C36 115.1(2) . . ?
N3 C37 O4 179.0(3) . . ?
O7 Ti2 O6 89.71(7) . . ?
O7 Ti2 N6 97.64(7) . . ?
O6 Ti2 N6 167.44(6) . . ?
O7 Ti2 O5 168.50(7) . . ?
O6 Ti2 O5 82.77(7) . . ?
N6 Ti2 O5 91.36(7) . . ?
O7 Ti2 N4 90.57(6) . . ?
O6 Ti2 N4 100.21(6) . . ?
N6 Ti2 N4 89.93(7) . . ?
O5 Ti2 N4 82.26(6) . . ?
O7 Ti2 N5 99.70(6) . . ?
O6 Ti2 N5 83.49(6) . . ?
N6 Ti2 N5 85.23(7) . . ?
O5 Ti2 N5 88.13(6) . . ?
N4 Ti2 N5 169.13(6) . . ?
C39 O5 Ti2 132.38(14) . . ?
C56 O6 Ti2 137.54(13) . . ?
C72 O7 Ti2 156.55(15) . . ?
C41 N4 C43 116.67(16) . . ?
C41 N4 Ti2 125.55(13) . . ?
C43 N4 Ti2 117.53(12) . . ?
C58 N5 C60 115.06(16) . . ?
C58 N5 Ti2 125.26(14) . . ?
C60 N5 Ti2 119.65(12) . . ?
C74 N6 Ti2 166.49(18) . . ?
O5 C39 C40 122.5(2) . . ?
O5 C39 C38 116.2(2) . . ?
C40 C39 C38 121.1(2) . . ?
C39 C40 C41 124.7(2) . . ?
N4 C41 C40 123.32(19) . . ?
N4 C41 C42 121.24(19) . . ?
C40 C41 C42 115.44(19) . . ?
C44 C43 C48 122.00(19) . . ?
C44 C43 N4 117.87(19) . . ?
C48 C43 N4 120.13(18) . . ?
C45 C44 C43 117.6(2) . . ?
C45 C44 C49 120.1(2) . . ?
C43 C44 C49 122.25(19) . . ?
C46 C45 C44 121.2(2) . . ?
C47 C46 C45 120.0(2) . . ?
C46 C47 C48 121.6(2) . . ?
C47 C48 C43 117.6(2) . . ?
C47 C48 C52 119.6(2) . . ?
C43 C48 C52 122.82(19) . . ?
C44 C49 C50 113.1(2) . . ?
C44 C49 C51 111.4(2) . . ?
C50 C49 C51 109.1(2) . . ?
C48 C52 C53 111.5(2) . . ?
C48 C52 C54 111.71(18) . . ?
C53 C52 C54 109.3(2) . . ?
O6 C56 C57 122.5(2) . . ?
O6 C56 C55 115.87(18) . . ?
C57 C56 C55 121.6(2) . . ?
C56 C57 C58 126.4(2) . . ?
N5 C58 C57 124.20(18) . . ?
N5 C58 C59 121.63(19) . . ?
C57 C58 C59 114.15(19) . . ?
C61 C60 C65 121.17(19) . . ?
C61 C60 N5 119.86(18) . . ?
C65 C60 N5 118.96(17) . . ?
C62 C61 C60 118.0(2) . . ?
C62 C61 C66 119.78(19) . . ?
C60 C61 C66 122.17(19) . . ?
C63 C62 C61 121.5(2) . . ?
C64 C63 C62 119.8(2) . . ?
C63 C64 C65 121.3(2) . . ?
C64 C65 C60 118.05(19) . . ?
C64 C65 C69 119.30(19) . . ?
C60 C65 C69 122.62(19) . . ?
C61 C66 C67 111.74(19) . . ?
C61 C66 C68 111.35(18) . . ?
C67 C66 C68 109.25(18) . . ?
C65 C69 C70 109.96(18) . . ?
C65 C69 C71 112.54(17) . . ?
C70 C69 C71 109.34(19) . . ?
O7 C72 C73 112.13(18) . . ?
O8 C74 N6 178.5(3) . . ?
N7 C75 C76 178.8(3) . . ?

loop_
_geom_bond_atom_site_label_1
_geom_bond_atom_site_label_2
_geom_bond_distance
_geom_bond_site_symmetry_2
_geom_bond_publ_flag
Ti1 O3 1.7868(16) . ?
Ti1 O1 1.9218(15) . ?
Ti1 O2 1.9701(16) . ?
Ti1 N3 2.0096(19) . ?
Ti1 N2 2.1556(16) . ?
Ti1 N1 2.2200(16) . ?
O1 C2 1.300(3) . ?
O2 C19 1.295(3) . ?
O3 C35 1.403(3) . ?
O4 C37 1.188(3) . ?
N1 C4 1.320(3) . ?
N1 C6 1.462(3) . ?
N2 C21 1.319(3) . ?
N2 C23 1.451(3) . ?
N3 C37 1.183(3) . ?
C1 C2 1.494(3) . ?
C2 C3 1.366(3) . ?
C3 C4 1.424(3) . ?
C4 C5 1.516(3) . ?
C6 C11 1.400(4) . ?
C6 C7 1.403(4) . ?
C7 C8 1.406(3) . ?
C7 C12 1.512(4) . ?
C8 C9 1.371(5) . ?
C9 C10 1.368(5) . ?
C10 C11 1.408(4) . ?
C11 C15 1.504(4) . ?
C12 C14 1.530(4) . ?
C12 C13 1.530(4) . ?
C15 C17 1.527(4) . ?
C15 C16 1.529(4) . ?
C18 C19 1.505(3) . ?
C19 C20 1.373(3) . ?
C20 C21 1.420(3) . ?
C21 C22 1.514(3) . ?
C23 C24 1.407(3) . ?
C23 C28 1.409(3) . ?
C24 C25 1.395(3) . ?
C24 C29 1.522(3) . ?
C25 C26 1.380(3) . ?
C26 C27 1.376(3) . ?
C27 C28 1.392(3) . ?
C28 C32 1.526(3) . ?
C29 C30 1.531(3) . ?
C29 C31 1.536(3) . ?
C32 C33 1.532(3) . ?
C32 C34 1.538(3) . ?
C35 C36 1.430(4) . ?
Ti2 O7 1.7785(14) . ?
Ti2 O6 1.9314(15) . ?
Ti2 N6 1.9865(19) . ?
Ti2 O5 1.9903(14) . ?
Ti2 N4 2.1409(16) . ?
Ti2 N5 2.2324(16) . ?
O5 C39 1.293(3) . ?
O6 C56 1.298(2) . ?
O7 C72 1.418(2) . ?
O8 C74 1.178(3) . ?
N4 C41 1.333(3) . ?
N4 C43 1.454(2) . ?
N5 C58 1.317(3) . ?
N5 C60 1.459(3) . ?
N6 C74 1.189(3) . ?
C38 C39 1.501(3) . ?
C39 C40 1.375(3) . ?
C40 C41 1.405(3) . ?
C41 C42 1.509(3) . ?
C43 C44 1.405(3) . ?
C43 C48 1.406(3) . ?
C44 C45 1.401(3) . ?
C44 C49 1.512(3) . ?
C45 C46 1.384(4) . ?
C46 C47 1.375(3) . ?
C47 C48 1.396(3) . ?
C48 C52 1.515(3) . ?
C49 C50 1.527(4) . ?
C49 C51 1.540(3) . ?
C52 C53 1.529(3) . ?
C52 C54 1.542(3) . ?
C55 C56 1.493(3) . ?
C56 C57 1.364(3) . ?
C57 C58 1.416(3) . ?
C58 C59 1.521(3) . ?
C60 C61 1.404(3) . ?
C60 C65 1.405(3) . ?
C61 C62 1.390(3) . ?
C61 C66 1.524(3) . ?
C62 C63 1.379(3) . ?
C63 C64 1.372(3) . ?
C64 C65 1.397(3) . ?
C65 C69 1.519(3) . ?
C66 C67 1.529(3) . ?
C66 C68 1.534(3) . ?
C69 C70 1.527(3) . ?
C69 C71 1.531(3) . ?
C72 C73 1.488(3) . ?
N7 C75 1.143(4) . ?
C75 C76 1.455(4) . ?
